data_1503029
loop_
_publ_author_name
'Solovyev, Andrey'
'Ueng, Shau-Hua'
'Monot, Julien'
'Fensterbank, Louis'
'Malacria, Max'
'Lac\^ote, Emmanuel'
'Curran, Dennis P.'

_publ_section_title
;
 Estimated rate constants for hydrogen abstraction from N-heterocyclic
 carbene-borane complexes by an alkyl radical.
;
_journal_issue 13
_journal_name_full 'Organic letters'
_journal_page_first 2998
_journal_page_last 3001
_journal_paper_doi 10.1021/ol101014q
_journal_volume 12
_journal_year 2010
_chemical_formula_moiety 'C15 H27 B1 N2'
_chemical_formula_sum 'C15 H27 B N2'
_chemical_formula_weight 246.20
_space_group_IT_number 14
_symmetry_cell_setting monoclinic
_symmetry_space_group_name_Hall '-P 2ybc'
_symmetry_space_group_name_H-M 'P 1 21/c 1'
_atom_sites_solution_hydrogens geom
_atom_sites_solution_primary direct
_cell_angle_alpha 90
_cell_angle_beta 109.424(9)
_cell_angle_gamma 90
_cell_formula_units_Z 4
_cell_length_a 12.0628(17)
_cell_length_b 11.1517(9)
_cell_length_c 12.1983(16)
_cell_measurement_reflns_used 97
_cell_measurement_temperature 200
_cell_measurement_theta_max 21
_cell_measurement_theta_min 3
_cell_volume 1547.5(3)
_computing_cell_refinement 'Dirax/lsq (Duisenberg & Schreurs, 1989-2000)'
_computing_data_collection 'COLLECT (Nonius, 2001).'
_computing_data_reduction 'EvalCCD (Duisenberg & Schreurs 1990-2000)'
_computing_molecular_graphics 'CAMERON (Watkin et al., 1996)'
_computing_publication_material 'CRYSTALS (Betteridge et al., 2003)'
_computing_structure_refinement 'CRYSTALS (Betteridge et al., 2003)'
_computing_structure_solution 'Superflip (Palatinus & Chapuis, 2007)'
_diffrn_ambient_temperature 200
_diffrn_measured_fraction_theta_full 0.995
_diffrn_measured_fraction_theta_max 0.995
_diffrn_measurement_device 'Nonius KappaCCD'
_diffrn_measurement_device_type Area
_diffrn_measurement_method \w/2\q
_diffrn_radiation_monochromator graphite
_diffrn_radiation_type 'Mo K\a'
_diffrn_radiation_wavelength 0.71073
_diffrn_reflns_av_R_equivalents 0.000
_diffrn_reflns_limit_h_max 14
_diffrn_reflns_limit_h_min -16
_diffrn_reflns_limit_k_max 15
_diffrn_reflns_limit_k_min -14
_diffrn_reflns_limit_l_max 17
_diffrn_reflns_limit_l_min -17
_diffrn_reflns_number 15337
_diffrn_reflns_theta_full 29.398
_diffrn_reflns_theta_max 29.998
_diffrn_reflns_theta_min 1.790
_diffrn_standards_number 0
_exptl_absorpt_coefficient_mu 0.061
_exptl_absorpt_correction_T_max 1.00
_exptl_absorpt_correction_T_min 0.98
_exptl_absorpt_correction_type multi-scan
_exptl_absorpt_process_details 'SADABS (Siemens, 1996)'
_exptl_crystal_colour colourless
_exptl_crystal_density_diffrn 1.057
_exptl_crystal_density_method 'not measured'
_exptl_crystal_description plate
_exptl_crystal_F_000 544
_exptl_crystal_size_max 0.250
_exptl_crystal_size_mid 0.180
_exptl_crystal_size_min 0.080
_refine_diff_density_max 0.54
_refine_diff_density_min -0.53
_refine_ls_extinction_method None
_refine_ls_goodness_of_fit_ref 0.9022
_refine_ls_hydrogen_treatment none
_refine_ls_matrix_type full
_refine_ls_number_parameters 164
_refine_ls_number_reflns 4478
_refine_ls_number_restraints 0
_refine_ls_R_factor_all 0.1381
_refine_ls_R_factor_gt 0.0604
_refine_ls_shift/su_max 0.0003087
_refine_ls_shift/su_mean 6.1256509
_refine_ls_structure_factor_coef Fsqd
_refine_ls_weighting_details
;
 Method= Modified Sheldrick 
 w=1/[\s^2^(F^2^) + ( 0.09P)^2^ + 0.24P] 
 ,where P=(max(Fo^2^,0) + 2Fc^2^)/3 
;
_refine_ls_weighting_scheme calc
_refine_ls_wR_factor_all 0.1681
_refine_ls_wR_factor_gt 0.1374
_refine_ls_wR_factor_ref 0.1681
_reflns_limit_h_max 16
_reflns_limit_h_min -16
_reflns_limit_k_max 15
_reflns_limit_k_min 0
_reflns_limit_l_max 17
_reflns_limit_l_min 0
_reflns_number_gt 2284
_reflns_number_total 4482
_reflns_threshold_expression I>2.0\s(I)
_oxford_diffrn_Wilson_B_factor 2.51
_oxford_diffrn_Wilson_scale 3.94
_oxford_refine_ls_r_factor_ref 0.1381
_oxford_refine_ls_scale 0.638(2)
_oxford_reflns_number_all 4478
_oxford_reflns_threshold_expression_ref I>-3.0\s(I)
_cod_data_source_file ol101014q_si_003.cif
_cod_data_source_block 1
_cod_original_sg_symbol_H-M 'P 21/c '
_cod_original_formula_sum 'C15 H27 B1 N2'
_cod_database_code 1503029

loop_
_symmetry_equiv_pos_as_xyz
x,y,z
-x,-y,-z
x,-y+1/2,z+1/2
-x,y+1/2,-z+1/2

loop_
_atom_site_label
_atom_site_type_symbol
_atom_site_fract_x
_atom_site_fract_y
_atom_site_fract_z
_atom_site_U_iso_or_equiv
_atom_site_occupancy
_atom_site_adp_type
C1 C 0.32910(13) 0.31514(13) 0.70859(13) 0.0316 1.0000 Uani
C2 C 0.42464(15) 0.15151(14) 0.68104(14) 0.0419 1.0000 Uani
C3 C 0.33076(15) 0.16567(15) 0.58597(15) 0.0446 1.0000 Uani
C4 C 0.51211(14) 0.25993(14) 0.87140(13) 0.0354 1.0000 Uani
C5 C 0.62546(15) 0.30877(14) 0.86094(13) 0.0384 1.0000 Uani
C6 C 0.71506(18) 0.33034(16) 0.98081(15) 0.0554 1.0000 Uani
C7 C 0.73601(18) 0.21588(17) 1.05270(15) 0.0569 1.0000 Uani
C8 C 0.62302(19) 0.16730(18) 1.06126(14) 0.0551 1.0000 Uani
C9 C 0.53398(15) 0.14480(16) 0.94187(14) 0.0452 1.0000 Uani
C10 C 0.16704(14) 0.31749(16) 0.51687(14) 0.0415 1.0000 Uani
C11 C 0.20115(15) 0.37821(16) 0.42188(17) 0.0514 1.0000 Uani
C12 C 0.09487(18) 0.43526(19) 0.33206(18) 0.0653 1.0000 Uani
C13 C -0.00131(17) 0.34487(19) 0.28232(16) 0.0585 1.0000 Uani
C14 C -0.03396(16) 0.2825(2) 0.37720(17) 0.0640 1.0000 Uani
C15 C 0.07255(16) 0.22448(19) 0.46659(15) 0.0531 1.0000 Uani
N1 N 0.42280(11) 0.24318(11) 0.75678(10) 0.0333 1.0000 Uani
N2 N 0.27208(11) 0.26577(12) 0.60360(11) 0.0382 1.0000 Uani
B1 B 0.29241(17) 0.43464(16) 0.76033(15) 0.0356 1.0000 Uani
H11 H 0.3655 0.4650 0.8407 0.0596(11) 1.0000 Uiso
H12 H 0.2097 0.4152 0.7803 0.0596(11) 1.0000 Uiso
H13 H 0.2836 0.5101 0.6998 0.0596(11) 1.0000 Uiso
H21 H 0.4834 0.0945 0.6981 0.0596(11) 1.0000 Uiso
H31 H 0.3081 0.1208 0.5193 0.0596(11) 1.0000 Uiso
H41 H 0.4810 0.3185 0.9090 0.0596(11) 1.0000 Uiso
H51 H 0.6064 0.3827 0.8148 0.0596(11) 1.0000 Uiso
H52 H 0.6578 0.2492 0.8201 0.0596(11) 1.0000 Uiso
H61 H 0.7883 0.3627 0.9754 0.0596(11) 1.0000 Uiso
H62 H 0.6824 0.3889 1.0205 0.0596(11) 1.0000 Uiso
H71 H 0.7704 0.1564 1.0159 0.0596(11) 1.0000 Uiso
H72 H 0.7902 0.2348 1.1307 0.0596(11) 1.0000 Uiso
H81 H 0.5900 0.2238 1.0995 0.0596(11) 1.0000 Uiso
H82 H 0.6347 0.0949 1.1031 0.0596(11) 1.0000 Uiso
H91 H 0.5637 0.0833 0.9015 0.0596(11) 1.0000 Uiso
H92 H 0.4592 0.1171 0.9475 0.0596(11) 1.0000 Uiso
H101 H 0.1381 0.3775 0.5563 0.0596(11) 1.0000 Uiso
H111 H 0.2362 0.3170 0.3827 0.0596(11) 1.0000 Uiso
H112 H 0.2611 0.4362 0.4563 0.0596(11) 1.0000 Uiso
H121 H 0.0641 0.4965 0.3691 0.0596(11) 1.0000 Uiso
H122 H 0.1170 0.4715 0.2688 0.0596(11) 1.0000 Uiso
H131 H 0.0234 0.2825 0.2397 0.0596(11) 1.0000 Uiso
H132 H -0.0698 0.3820 0.2266 0.0596(11) 1.0000 Uiso
H141 H -0.0932 0.2195 0.3428 0.0596(11) 1.0000 Uiso
H142 H -0.0656 0.3448 0.4136 0.0596(11) 1.0000 Uiso
H151 H 0.0507 0.1872 0.5275 0.0596(11) 1.0000 Uiso
H152 H 0.1040 0.1610 0.4259 0.0596(11) 1.0000 Uiso

loop_
_atom_site_aniso_label
_atom_site_aniso_U_11
_atom_site_aniso_U_22
_atom_site_aniso_U_33
_atom_site_aniso_U_23
_atom_site_aniso_U_13
_atom_site_aniso_U_12
C1 0.0299(8) 0.0313(8) 0.0344(8) 0.0000(6) 0.0119(7) -0.0002(7)
C2 0.0429(10) 0.0339(9) 0.0483(10) -0.0064(7) 0.0143(8) 0.0071(7)
C3 0.0403(10) 0.0400(10) 0.0500(10) -0.0163(8) 0.0102(8) 0.0018(8)
C4 0.0402(9) 0.0372(9) 0.0291(8) 0.0014(6) 0.0118(7) 0.0099(7)
C5 0.0463(10) 0.0316(8) 0.0335(8) -0.0015(7) 0.0081(7) -0.0026(7)
C6 0.0619(13) 0.0420(11) 0.0478(11) -0.0111(8) -0.0014(9) -0.0039(9)
C7 0.0615(13) 0.0522(11) 0.0380(9) -0.0063(8) -0.0088(9) 0.0077(10)
C8 0.0756(14) 0.0596(12) 0.0337(9) 0.0121(8) 0.0228(9) 0.0302(10)
C9 0.0389(9) 0.0517(10) 0.0485(10) 0.0167(8) 0.0194(8) 0.0052(8)
C10 0.0277(8) 0.0502(10) 0.0416(9) -0.0106(8) 0.0049(7) 0.0047(7)
C11 0.0334(9) 0.0441(10) 0.0691(12) 0.0076(9) 0.0067(9) -0.0061(8)
C12 0.0494(12) 0.0604(13) 0.0691(13) 0.0113(10) -0.0030(10) -0.0025(10)
C13 0.0458(11) 0.0691(14) 0.0479(11) 0.0007(10) -0.0015(9) -0.0018(10)
C14 0.0320(10) 0.0962(17) 0.0554(12) -0.0117(11) 0.0035(9) -0.0127(11)
C15 0.0358(10) 0.0765(14) 0.0453(10) 0.0013(9) 0.0113(8) -0.0185(9)
N1 0.0351(7) 0.0305(7) 0.0340(7) -0.0006(5) 0.0113(6) 0.0045(6)
N2 0.0326(7) 0.0372(7) 0.0418(8) -0.0094(6) 0.0086(6) 0.0029(6)
B1 0.0389(10) 0.0328(9) 0.0350(9) 0.0012(7) 0.0121(8) 0.0074(8)

loop_
_atom_type_symbol
_atom_type_scat_dispersion_real
_atom_type_scat_dispersion_imag
_atom_type_scat_Cromer_Mann_a1
_atom_type_scat_Cromer_Mann_b1
_atom_type_scat_Cromer_Mann_a2
_atom_type_scat_Cromer_Mann_b2
_atom_type_scat_Cromer_Mann_a3
_atom_type_scat_Cromer_Mann_b3
_atom_type_scat_Cromer_Mann_a4
_atom_type_scat_Cromer_Mann_b4
_atom_type_scat_Cromer_Mann_c
_atom_type_scat_source
C 0.0033 0.0016 2.3100 20.8439 1.0200 10.2075 1.5886 0.5687 0.8650 51.6512 0.2156 'International Tables Vol C 4.2.6.8 and 6.1.1.4'
H 0.0000 0.0000 0.4930 10.5109 0.3229 26.1257 0.1402 3.1424 0.0408 57.7998 0.0030 'International Tables Vol C 4.2.6.8 and 6.1.1.4'
B 0.0013 0.0007 2.0545 23.2185 1.3326 1.0210 1.0979 60.3498 0.7068 0.1403 -0.1932 'International Tables Vol C 4.2.6.8 and 6.1.1.4'
N 0.0061 0.0033 12.2126 0.0057 3.1322 9.8933 2.0125 28.9975 1.1663 0.5826 -11.5290 'International Tables Vol C 4.2.6.8 and 6.1.1.4'

loop_
_geom_angle_atom_site_label_1
_geom_angle_atom_site_label_2
_geom_angle_atom_site_label_3
_geom_angle
_geom_angle_publ_flag
N1 C1 N2 104.98(12) yes
N1 C1 B1 128.66(13) yes
N2 C1 B1 126.34(13) yes
C3 C2 N1 107.21(14) yes
C3 C2 H21 130.1 no
N1 C2 H21 122.7 no
C2 C3 N2 106.99(14) yes
C2 C3 H31 128.6 no
N2 C3 H31 124.4 no
C5 C4 C9 111.08(13) yes
C5 C4 N1 111.28(12) yes
C9 C4 N1 111.49(14) yes
C5 C4 H41 107.9 no
C9 C4 H41 109.4 no
N1 C4 H41 105.4 no
C4 C5 C6 110.39(14) yes
C4 C5 H51 107.7 no
C6 C5 H51 112.0 no
C4 C5 H52 108.6 no
C6 C5 H52 108.6 no
H51 C5 H52 109.5 no
C5 C6 C7 110.50(14) yes
C5 C6 H61 111.3 no
C7 C6 H61 111.6 no
C5 C6 H62 108.0 no
C7 C6 H62 107.1 no
H61 C6 H62 108.2 no
C6 C7 C8 111.22(16) yes
C6 C7 H71 108.8 no
C8 C7 H71 108.9 no
C6 C7 H72 107.9 no
C8 C7 H72 109.7 no
H71 C7 H72 110.3 no
C7 C8 C9 111.24(14) yes
C7 C8 H81 109.5 no
C9 C8 H81 107.7 no
C7 C8 H82 111.8 no
C9 C8 H82 108.0 no
H81 C8 H82 108.4 no
C4 C9 C8 109.77(15) yes
C4 C9 H91 109.4 no
C8 C9 H91 109.7 no
C4 C9 H92 108.4 no
C8 C9 H92 111.1 no
H91 C9 H92 108.4 no
C11 C10 C15 110.90(14) yes
C11 C10 N2 109.73(13) yes
C15 C10 N2 112.05(15) yes
C11 C10 H101 108.1 no
C15 C10 H101 109.4 no
N2 C10 H101 106.5 no
C10 C11 C12 111.11(15) yes
C10 C11 H111 109.0 no
C12 C11 H111 109.2 no
C10 C11 H112 109.0 no
C12 C11 H112 111.5 no
H111 C11 H112 107.0 no
C11 C12 C13 111.26(16) yes
C11 C12 H121 108.9 no
C13 C12 H121 107.5 no
C11 C12 H122 110.7 no
C13 C12 H122 109.5 no
H121 C12 H122 109.0 no
C12 C13 C14 111.23(16) yes
C12 C13 H131 111.3 no
C14 C13 H131 106.6 no
C12 C13 H132 111.0 no
C14 C13 H132 110.8 no
H131 C13 H132 105.8 no
C13 C14 C15 111.76(17) yes
C13 C14 H141 109.7 no
C15 C14 H141 108.6 no
C13 C14 H142 105.4 no
C15 C14 H142 110.1 no
H141 C14 H142 111.3 no
C14 C15 C10 109.94(16) yes
C14 C15 H151 110.7 no
C10 C15 H151 110.3 no
C14 C15 H152 108.2 no
C10 C15 H152 109.0 no
H151 C15 H152 108.7 no
C4 N1 C2 124.16(13) yes
C4 N1 C1 125.63(12) yes
C2 N1 C1 110.20(12) yes
C10 N2 C3 124.75(13) yes
C10 N2 C1 124.48(13) yes
C3 N2 C1 110.61(13) yes
C1 B1 H11 110.7 no
C1 B1 H12 107.9 no
H11 B1 H12 111.2 no
C1 B1 H13 110.5 no
H11 B1 H13 103.1 no
H12 B1 H13 113.5 no

loop_
_geom_bond_atom_site_label_1
_geom_bond_atom_site_label_2
_geom_bond_distance
_geom_bond_publ_flag
C1 N1 1.3510(19) yes
C1 N2 1.3530(19) yes
C1 B1 1.599(2) yes
C2 C3 1.334(2) yes
C2 N1 1.3830(19) yes
C2 H21 0.923 no
C3 N2 1.376(2) yes
C3 H31 0.916 no
C4 C5 1.516(2) yes
C4 C9 1.519(2) yes
C4 N1 1.4658(19) yes
C4 H41 0.945 no
C5 C6 1.521(2) yes
C5 H51 0.981 no
C5 H52 0.985 no
C6 C7 1.521(3) yes
C6 H61 0.977 no
C6 H62 0.971 no
C7 C8 1.502(3) yes
C7 H71 0.969 no
C7 H72 0.981 no
C8 C9 1.516(2) yes
C8 H81 0.947 no
C8 H82 0.941 no
C9 H91 0.979 no
C9 H92 0.977 no
C10 C11 1.512(2) yes
C10 C15 1.512(2) yes
C10 N2 1.472(2) yes
C10 H101 0.956 no
C11 C12 1.521(2) yes
C11 H111 1.003 no
C11 H112 0.957 no
C12 C13 1.504(3) yes
C12 H121 0.960 no
C12 H122 0.983 no
C13 C14 1.510(3) yes
C13 H131 0.972 no
C13 H132 0.971 no
C14 C15 1.525(3) yes
C14 H141 0.991 no
C14 H142 0.969 no
C15 H151 0.962 no
C15 H152 1.008 no
B1 H11 1.131 no
B1 H12 1.124 no
B1 H13 1.102 no
